data_7002383
loop_
_publ_author_name
'Broomfield, Lewis M.'
'Wright, Joseph A.'
'Bochmann, Manfred'

_publ_section_title
;
 Synthesis, structures and reactivity of 2-phosphorylmethyl-1H-pyrrolato
 complexes of titanium, yttrium and zinc
;
_journal_coden_ASTM DTARAF
_journal_issue 39
_journal_name_full 'Dalton Transactions'
_journal_page_first 8269
_journal_page_last 8279
_journal_paper_doi 10.1039/b908394d
_journal_year 2009
_chemical_formula_moiety 'C38 H66 N4 O2 P2 Ti'
_chemical_formula_structural '[Pyr-P(O)Cy2]2Ti(NMe2)2'
_chemical_formula_sum 'C38 H66 N4 O2 P2 Ti'
_chemical_formula_weight 720.79
_space_group_IT_number 2
_symmetry_cell_setting triclinic
_symmetry_Int_Tables_number 2
_symmetry_space_group_name_Hall '-P 1'
_symmetry_space_group_name_H-M 'P -1'
_atom_sites_solution_hydrogens geom
_atom_sites_solution_primary direct
_atom_sites_solution_secondary difmap
_cell_angle_alpha 81.173(3)
_cell_angle_beta 88.666(2)
_cell_angle_gamma 89.788(3)
_cell_formula_units_Z 4
_cell_length_a 10.7254(5)
_cell_length_b 19.2509(7)
_cell_length_c 19.6142(8)
_cell_measurement_reflns_used 128503
_cell_measurement_temperature 120(2)
_cell_measurement_theta_max 27.48
_cell_measurement_theta_min 2.91
_cell_volume 4000.8(3)
_computing_cell_refinement 'DENZO (Otwinowski & Minor, 1997) & COLLECT (Hooft, R.W.W., 1998)'
_computing_data_collection 'COLLECT (Hooft, R.W.W., 1998)'
_computing_data_reduction 'DENZO (Otwinowski & Minor, 1997) & COLLECT (Hooft, R.W.W., 1998)'
_computing_molecular_graphics 'ORTEP-3 (Farrugia, 1997)'
_computing_publication_material
;
SHELXL-97, PLATON (Spek, 2003), WinGX (Farrugia, 1999)
and enCIFer (Allen <i>et al.</i>, 2004)
;
_computing_structure_refinement 'SHELXL-97 (Sheldrick, 1997)'
_computing_structure_solution 'SHELXS-97 (Sheldrick, 1997)'
_diffrn_ambient_temperature 120(2)
_diffrn_detector_area_resol_mean 9.091
_diffrn_measured_fraction_theta_full 0.991
_diffrn_measured_fraction_theta_max 0.991
_diffrn_measurement_device_type 'Bruker-Nonius Roper CCD camera on \k-goniostat'
_diffrn_measurement_method '\f & \w scans'
_diffrn_radiation_monochromator graphite
_diffrn_radiation_source 'Bruker-Nonius FR591 rotating anode'
_diffrn_radiation_type MoK\a
_diffrn_radiation_wavelength 0.71073
_diffrn_reflns_av_R_equivalents 0.0865
_diffrn_reflns_av_sigmaI/netI 0.0744
_diffrn_reflns_limit_h_max 11
_diffrn_reflns_limit_h_min -11
_diffrn_reflns_limit_k_max 20
_diffrn_reflns_limit_k_min -20
_diffrn_reflns_limit_l_max 21
_diffrn_reflns_limit_l_min -21
_diffrn_reflns_number 44782
_diffrn_reflns_theta_full 22.50
_diffrn_reflns_theta_max 22.50
_diffrn_reflns_theta_min 2.94
_diffrn_standards_number 0
_exptl_absorpt_coefficient_mu 0.330
_exptl_absorpt_correction_T_max 0.9837
_exptl_absorpt_correction_T_min 0.6427
_exptl_absorpt_correction_type multi-scan
_exptl_absorpt_process_details '(SADABS 2007/2; Sheldrick, 2007)'
_exptl_crystal_colour orange
_exptl_crystal_density_diffrn 1.197
_exptl_crystal_density_method 'not measured'
_exptl_crystal_description block
_exptl_crystal_F_000 1560
_exptl_crystal_size_max 0.12
_exptl_crystal_size_mid 0.08
_exptl_crystal_size_min 0.05
_refine_diff_density_max 2.670
_refine_diff_density_min -0.604
_refine_diff_density_rms 0.126
_refine_ls_extinction_method none
_refine_ls_goodness_of_fit_ref 1.067
_refine_ls_hydrogen_treatment constr
_refine_ls_matrix_type full
_refine_ls_number_parameters 858
_refine_ls_number_reflns 10375
_refine_ls_number_restraints 0
_refine_ls_restrained_S_all 1.067
_refine_ls_R_factor_all 0.1541
_refine_ls_R_factor_gt 0.1244
_refine_ls_shift/su_max 0.000
_refine_ls_shift/su_mean 0.000
_refine_ls_structure_factor_coef Fsqd
_refine_ls_weighting_details 'calc w=1/[\s^2^(Fo^2^)+(0.1658P)^2^+36.7696P] where P=(Fo^2^+2Fc^2^)/3'
_refine_ls_weighting_scheme calc
_refine_ls_wR_factor_gt 0.3093
_refine_ls_wR_factor_ref 0.3343
_reflns_number_gt 8151
_reflns_number_total 10375
_reflns_threshold_expression I>2\s(I)
_cod_data_source_file b908394D.txt
_cod_data_source_block 5d
_cod_database_code 7002383

loop_
_symmetry_equiv_pos_as_xyz
'x, y, z'
'-x, -y, -z'

loop_
_atom_site_label
_atom_site_type_symbol
_atom_site_fract_x
_atom_site_fract_y
_atom_site_fract_z
_atom_site_U_iso_or_equiv
_atom_site_adp_type
_atom_site_occupancy
_atom_site_symmetry_multiplicity
_atom_site_calc_flag
_atom_site_refinement_flags
_atom_site_disorder_assembly
_atom_site_disorder_group
Ti1 Ti 1.05897(19) 0.01121(9) 0.24605(10) 0.0288(5) Uani 1 1 d . . .
N1 N 0.9519(9) -0.0482(4) 0.3314(4) 0.031(2) Uani 1 1 d . . .
N2 N 1.0680(9) -0.0749(4) 0.1930(4) 0.030(2) Uani 1 1 d . . .
N3 N 1.1459(10) 0.0694(5) 0.1704(5) 0.038(2) Uani 1 1 d . . .
N4 N 1.2054(10) -0.0070(5) 0.3022(5) 0.042(2) Uani 1 1 d . . .
O1 O 1.0064(7) 0.1003(4) 0.2834(3) 0.0317(18) Uani 1 1 d . . .
O2 O 0.8762(7) 0.0277(4) 0.2028(4) 0.0362(19) Uani 1 1 d . . .
P1 P 0.9391(3) 0.11193(14) 0.35027(14) 0.0289(7) Uani 1 1 d . . .
P2 P 0.8216(3) 0.00165(15) 0.14301(15) 0.0360(8) Uani 1 1 d . . .
C1 C 0.9632(13) 0.0369(5) 0.4161(6) 0.041(3) Uani 1 1 d . . .
H1A H 1.0533 0.0318 0.4257 0.049 Uiso 1 1 calc R . .
H1B H 0.9189 0.0443 0.4592 0.049 Uiso 1 1 calc R . .
C2 C 0.9166(11) -0.0282(6) 0.3936(6) 0.036(3) Uani 1 1 d . . .
C3 C 0.8899(13) -0.1111(6) 0.3297(6) 0.046(3) Uani 1 1 d . . .
H3 H 0.8977 -0.1381 0.2931 0.055 Uiso 1 1 calc R . .
C4 C 0.8166(14) -0.1289(6) 0.3872(6) 0.047(3) Uani 1 1 d . . .
H4 H 0.7668 -0.1700 0.3982 0.056 Uiso 1 1 calc R . .
C5 C 0.8288(13) -0.0756(6) 0.4268(6) 0.045(3) Uani 1 1 d . . .
H5 H 0.7852 -0.0720 0.4689 0.054 Uiso 1 1 calc R . .
C6 C 1.0046(11) 0.1894(5) 0.3769(5) 0.032(3) Uani 1 1 d . . .
H6 H 0.9734 0.2307 0.3446 0.038 Uiso 1 1 calc R . .
C7 C 1.1455(11) 0.1889(6) 0.3680(6) 0.039(3) Uani 1 1 d . . .
H7A H 1.1680 0.1816 0.3204 0.047 Uiso 1 1 calc R . .
H7B H 1.1805 0.1494 0.4003 0.047 Uiso 1 1 calc R . .
C8 C 1.2018(12) 0.2581(6) 0.3820(6) 0.042(3) Uani 1 1 d . . .
H8A H 1.2939 0.2558 0.3782 0.050 Uiso 1 1 calc R . .
H8B H 1.1730 0.2972 0.3471 0.050 Uiso 1 1 calc R . .
C9 C 1.1633(12) 0.2721(6) 0.4537(6) 0.040(3) Uani 1 1 d . . .
H9A H 1.2003 0.2357 0.4886 0.048 Uiso 1 1 calc R . .
H9B H 1.1963 0.3183 0.4608 0.048 Uiso 1 1 calc R . .
C10 C 1.0243(14) 0.2716(7) 0.4638(7) 0.055(4) Uani 1 1 d . . .
H10A H 0.9877 0.3112 0.4324 0.066 Uiso 1 1 calc R . .
H10B H 1.0031 0.2782 0.5118 0.066 Uiso 1 1 calc R . .
C11 C 0.9678(12) 0.2016(7) 0.4494(6) 0.045(3) Uani 1 1 d . . .
H11A H 0.9985 0.1623 0.4834 0.054 Uiso 1 1 calc R . .
H11B H 0.8758 0.2033 0.4542 0.054 Uiso 1 1 calc R . .
C12 C 0.7794(15) 0.1199(5) 0.3366(6) 0.053(4) Uani 1 1 d . . .
H12 H 0.7562 0.0763 0.3179 0.063 Uiso 1 1 calc R . .
C13 C 0.6892(11) 0.1216(7) 0.3996(6) 0.044(3) Uani 1 1 d . . .
H13A H 0.7075 0.0809 0.4353 0.052 Uiso 1 1 calc R . .
H13B H 0.7052 0.1648 0.4196 0.052 Uiso 1 1 calc R . .
C14 C 0.5540(12) 0.1196(7) 0.3820(7) 0.049(3) Uani 1 1 d . . .
H14A H 0.5019 0.1230 0.4237 0.059 Uiso 1 1 calc R . .
H14B H 0.5352 0.0743 0.3665 0.059 Uiso 1 1 calc R . .
C15 C 0.5218(13) 0.1802(7) 0.3252(7) 0.053(3) Uani 1 1 d . . .
H15A H 0.5305 0.2254 0.3427 0.064 Uiso 1 1 calc R . .
H15B H 0.4341 0.1756 0.3118 0.064 Uiso 1 1 calc R . .
C16 C 0.6081(12) 0.1797(8) 0.2620(7) 0.054(4) Uani 1 1 d . . .
H16A H 0.5916 0.1369 0.2414 0.065 Uiso 1 1 calc R . .
H16B H 0.5890 0.2210 0.2271 0.065 Uiso 1 1 calc R . .
C17 C 0.7431(13) 0.1814(7) 0.2791(7) 0.051(3) Uani 1 1 d . . .
H17A H 0.7619 0.2267 0.2946 0.061 Uiso 1 1 calc R . .
H17B H 0.7943 0.1785 0.2370 0.061 Uiso 1 1 calc R . .
C18 C 0.9452(12) -0.0268(6) 0.0908(5) 0.040(3) Uani 1 1 d . . .
H18A H 0.9099 -0.0438 0.0502 0.048 Uiso 1 1 calc R . .
H18B H 1.0011 0.0133 0.0740 0.048 Uiso 1 1 calc R . .
C19 C 1.0183(12) -0.0848(6) 0.1319(5) 0.036(3) Uani 1 1 d . . .
C20 C 1.1351(12) -0.1372(6) 0.2151(6) 0.041(3) Uani 1 1 d . . .
H20 H 1.1806 -0.1462 0.2565 0.050 Uiso 1 1 calc R . .
C21 C 1.1253(13) -0.1828(6) 0.1686(7) 0.045(3) Uani 1 1 d . . .
H21 H 1.1619 -0.2281 0.1709 0.054 Uiso 1 1 calc R . .
C22 C 1.0482(13) -0.1478(7) 0.1159(7) 0.051(4) Uani 1 1 d . . .
H22 H 1.0226 -0.1661 0.0761 0.061 Uiso 1 1 calc R . .
C23 C 0.7221(12) -0.0729(6) 0.1705(6) 0.040(3) Uani 1 1 d . . .
H23 H 0.7761 -0.1069 0.2002 0.048 Uiso 1 1 calc R . .
C24 C 0.6778(14) -0.1138(6) 0.1147(7) 0.051(3) Uani 1 1 d . . .
H24A H 0.6248 -0.0829 0.0822 0.061 Uiso 1 1 calc R . .
H24B H 0.7509 -0.1281 0.0884 0.061 Uiso 1 1 calc R . .
C25 C 0.6040(13) -0.1788(6) 0.1458(7) 0.050(3) Uani 1 1 d . . .
H25A H 0.5711 -0.2015 0.1079 0.061 Uiso 1 1 calc R . .
H25B H 0.6609 -0.2126 0.1726 0.061 Uiso 1 1 calc R . .
C26 C 0.4988(14) -0.1636(7) 0.1913(8) 0.060(4) Uani 1 1 d . . .
H26A H 0.4582 -0.2082 0.2123 0.073 Uiso 1 1 calc R . .
H26B H 0.4361 -0.1344 0.1638 0.073 Uiso 1 1 calc R . .
C27 C 0.5459(19) -0.1242(7) 0.2492(7) 0.079(6) Uani 1 1 d . . .
H27A H 0.4741 -0.1121 0.2777 0.094 Uiso 1 1 calc R . .
H27B H 0.6022 -0.1554 0.2795 0.094 Uiso 1 1 calc R . .
C28 C 0.6156(16) -0.0573(7) 0.2185(8) 0.065(4) Uani 1 1 d . . .
H28A H 0.5567 -0.0239 0.1926 0.078 Uiso 1 1 calc R . .
H28B H 0.6492 -0.0347 0.2563 0.078 Uiso 1 1 calc R . .
C29 C 0.7302(14) 0.0733(7) 0.0974(7) 0.054(4) Uani 1 1 d . . .
H29 H 0.6655 0.0848 0.1315 0.065 Uiso 1 1 calc R . .
C30 C 0.8113(19) 0.1387(7) 0.0804(11) 0.096(7) Uani 1 1 d . . .
H30A H 0.8756 0.1315 0.0451 0.115 Uiso 1 1 calc R . .
H30B H 0.8540 0.1479 0.1223 0.115 Uiso 1 1 calc R . .
C31 C 0.724(3) 0.2048(9) 0.0516(11) 0.116(8) Uani 1 1 d . . .
H31A H 0.6645 0.2142 0.0884 0.139 Uiso 1 1 calc R . .
H31B H 0.7765 0.2472 0.0384 0.139 Uiso 1 1 calc R . .
C32 C 0.6589(19) 0.1914(8) -0.0051(9) 0.084(6) Uani 1 1 d . . .
H32A H 0.7179 0.1810 -0.0417 0.101 Uiso 1 1 calc R . .
H32B H 0.6093 0.2333 -0.0237 0.101 Uiso 1 1 calc R . .
C33 C 0.574(3) 0.1297(11) 0.0166(15) 0.171(15) Uani 1 1 d . . .
H33A H 0.5205 0.1218 -0.0220 0.206 Uiso 1 1 calc R . .
H33B H 0.5195 0.1380 0.0561 0.206 Uiso 1 1 calc R . .
C34 C 0.664(3) 0.0616(9) 0.0389(13) 0.141(11) Uani 1 1 d . . .
H34A H 0.6135 0.0183 0.0499 0.169 Uiso 1 1 calc R . .
H34B H 0.7232 0.0559 0.0006 0.169 Uiso 1 1 calc R . .
C35 C 1.2482(12) 0.0436(7) 0.1303(7) 0.054(4) Uani 1 1 d . . .
H35A H 1.2239 0.0464 0.0821 0.081 Uiso 1 1 calc R . .
H35B H 1.2664 -0.0054 0.1493 0.081 Uiso 1 1 calc R . .
H35C H 1.3225 0.0724 0.1326 0.081 Uiso 1 1 calc R . .
C36 C 1.1295(14) 0.1442(6) 0.1479(7) 0.054(4) Uani 1 1 d . . .
H36A H 1.2004 0.1698 0.1625 0.081 Uiso 1 1 calc R . .
H36B H 1.0522 0.1598 0.1685 0.081 Uiso 1 1 calc R . .
H36C H 1.1247 0.1534 0.0975 0.081 Uiso 1 1 calc R . .
C37 C 1.2203(12) -0.0615(6) 0.3629(6) 0.043(3) Uani 1 1 d . . .
H37A H 1.2941 -0.0900 0.3560 0.065 Uiso 1 1 calc R . .
H37B H 1.1462 -0.0916 0.3690 0.065 Uiso 1 1 calc R . .
H37C H 1.2306 -0.0391 0.4040 0.065 Uiso 1 1 calc R . .
C38 C 1.3126(12) 0.0386(6) 0.2967(7) 0.051(3) Uani 1 1 d . . .
H38A H 1.3228 0.0565 0.3404 0.077 Uiso 1 1 calc R . .
H38B H 1.3007 0.0781 0.2596 0.077 Uiso 1 1 calc R . .
H38C H 1.3873 0.0123 0.2865 0.077 Uiso 1 1 calc R . .
Ti2 Ti 0.46519(19) 0.51043(9) 0.24198(10) 0.0286(5) Uani 1 1 d . . .
N5 N 0.4560(9) 0.4225(4) 0.1929(4) 0.031(2) Uani 1 1 d . . .
N6 N 0.5664(9) 0.4512(4) 0.3260(5) 0.035(2) Uani 1 1 d . . .
N7 N 0.3814(9) 0.5675(5) 0.1676(5) 0.038(2) Uani 1 1 d . . .
N8 N 0.3177(9) 0.4933(4) 0.3005(5) 0.037(2) Uani 1 1 d . . .
O3 O 0.6466(7) 0.5283(3) 0.1936(4) 0.0319(18) Uani 1 1 d . . .
O4 O 0.5176(7) 0.5996(3) 0.2781(3) 0.0289(17) Uani 1 1 d . . .
P3 P 0.7072(3) 0.49816(15) 0.13370(14) 0.0327(7) Uani 1 1 d . . .
P4 P 0.5761(3) 0.61024(14) 0.34607(14) 0.0296(7) Uani 1 1 d . . .
C39 C 0.5857(11) 0.4648(6) 0.0854(5) 0.036(3) Uani 1 1 d . . .
H39A H 0.5302 0.5039 0.0663 0.043 Uiso 1 1 calc R . .
H39B H 0.6233 0.4444 0.0464 0.043 Uiso 1 1 calc R . .
C40 C 0.5108(11) 0.4095(6) 0.1311(6) 0.035(3) Uani 1 1 d . . .
C41 C 0.3899(12) 0.3606(6) 0.2170(6) 0.039(3) Uani 1 1 d . . .
H41 H 0.3429 0.3529 0.2591 0.047 Uiso 1 1 calc R . .
C42 C 0.4011(12) 0.3136(6) 0.1732(7) 0.043(3) Uani 1 1 d . . .
H42 H 0.3637 0.2684 0.1786 0.052 Uiso 1 1 calc R . .
C43 C 0.4781(12) 0.3437(6) 0.1182(6) 0.043(3) Uani 1 1 d . . .
H43 H 0.5032 0.3227 0.0793 0.051 Uiso 1 1 calc R . .
C44 C 0.7898(12) 0.5653(6) 0.0742(6) 0.040(3) Uani 1 1 d . . .
H44 H 0.8257 0.5428 0.0355 0.048 Uiso 1 1 calc R . .
C45 C 0.7020(14) 0.6231(7) 0.0441(7) 0.058(4) Uani 1 1 d . . .
H45A H 0.6593 0.6426 0.0823 0.069 Uiso 1 1 calc R . .
H45B H 0.6376 0.6028 0.0177 0.069 Uiso 1 1 calc R . .
C46 C 0.7677(16) 0.6823(7) -0.0029(8) 0.065(4) Uani 1 1 d . . .
H46A H 0.8030 0.6643 -0.0439 0.078 Uiso 1 1 calc R . .
H46B H 0.7066 0.7196 -0.0191 0.078 Uiso 1 1 calc R . .
C47 C 0.8708(14) 0.7131(7) 0.0341(7) 0.055(4) Uani 1 1 d . . .
H47A H 0.8346 0.7358 0.0720 0.066 Uiso 1 1 calc R . .
H47B H 0.9158 0.7494 0.0016 0.066 Uiso 1 1 calc R . .
C48 C 0.9613(13) 0.6560(6) 0.0633(7) 0.052(3) Uani 1 1 d . . .
H48A H 1.0055 0.6377 0.0249 0.063 Uiso 1 1 calc R . .
H48B H 1.0243 0.6763 0.0907 0.063 Uiso 1 1 calc R . .
C49 C 0.8945(14) 0.5963(7) 0.1085(7) 0.055(4) Uani 1 1 d . . .
H49A H 0.9557 0.5587 0.1236 0.066 Uiso 1 1 calc R . .
H49B H 0.8612 0.6136 0.1503 0.066 Uiso 1 1 calc R . .
C50 C 0.8038(11) 0.4247(5) 0.1646(5) 0.030(3) Uani 1 1 d . . .
H50 H 0.7455 0.3867 0.1861 0.036 Uiso 1 1 calc R . .
C51 C 0.8908(13) 0.4383(6) 0.2226(6) 0.040(3) Uani 1 1 d . . .
H51A H 0.8415 0.4564 0.2594 0.048 Uiso 1 1 calc R . .
H51B H 0.9533 0.4744 0.2039 0.048 Uiso 1 1 calc R . .
C52 C 0.9581(13) 0.3698(6) 0.2531(7) 0.046(3) Uani 1 1 d . . .
H52A H 1.0179 0.3803 0.2879 0.056 Uiso 1 1 calc R . .
H52B H 0.8960 0.3359 0.2768 0.056 Uiso 1 1 calc R . .
C53 C 1.0256(12) 0.3376(7) 0.1993(7) 0.050(3) Uani 1 1 d . . .
H53A H 1.0625 0.2925 0.2207 0.060 Uiso 1 1 calc R . .
H53B H 1.0947 0.3690 0.1799 0.060 Uiso 1 1 calc R . .
C54 C 0.9433(12) 0.3243(6) 0.1415(6) 0.044(3) Uani 1 1 d . . .
H54A H 0.8787 0.2892 0.1597 0.053 Uiso 1 1 calc R . .
H54B H 0.9939 0.3048 0.1060 0.053 Uiso 1 1 calc R . .
C55 C 0.8801(13) 0.3931(6) 0.1087(6) 0.043(3) Uani 1 1 d . . .
H55A H 0.8243 0.3835 0.0717 0.051 Uiso 1 1 calc R . .
H55B H 0.9444 0.4272 0.0877 0.051 Uiso 1 1 calc R . .
C56 C 0.5432(12) 0.5353(5) 0.4110(5) 0.035(3) Uani 1 1 d . . .
H56A H 0.5811 0.5423 0.4550 0.042 Uiso 1 1 calc R . .
H56B H 0.4519 0.5305 0.4188 0.042 Uiso 1 1 calc R . .
C57 C 0.5941(11) 0.4703(5) 0.3887(5) 0.031(3) Uani 1 1 d . . .
C58 C 0.6245(12) 0.3881(5) 0.3246(6) 0.038(3) Uani 1 1 d . . .
H58 H 0.6197 0.3616 0.2877 0.046 Uiso 1 1 calc R . .
C59 C 0.6909(13) 0.3681(6) 0.3834(6) 0.046(3) Uani 1 1 d . . .
H59 H 0.7397 0.3267 0.3938 0.055 Uiso 1 1 calc R . .
C60 C 0.6728(13) 0.4206(6) 0.4252(6) 0.044(3) Uani 1 1 d . . .
H60 H 0.7071 0.4220 0.4693 0.053 Uiso 1 1 calc R . .
C61 C 0.7402(15) 0.6163(6) 0.3354(6) 0.050(4) Uani 1 1 d . . .
H61 H 0.7659 0.5733 0.3157 0.060 Uiso 1 1 calc R . .
C62 C 0.8159(14) 0.6146(9) 0.4002(7) 0.062(4) Uani 1 1 d . . .
H62A H 0.7925 0.6555 0.4228 0.075 Uiso 1 1 calc R . .
H62B H 0.7946 0.5715 0.4327 0.075 Uiso 1 1 calc R . .
C63 C 0.9545(13) 0.6161(8) 0.3859(7) 0.056(4) Uani 1 1 d . . .
H63A H 0.9985 0.6178 0.4294 0.067 Uiso 1 1 calc R . .
H63B H 0.9798 0.5723 0.3686 0.067 Uiso 1 1 calc R . .
C64 C 0.9927(13) 0.6783(7) 0.3336(8) 0.059(4) Uani 1 1 d . . .
H64A H 0.9775 0.7220 0.3531 0.070 Uiso 1 1 calc R . .
H64B H 1.0830 0.6754 0.3228 0.070 Uiso 1 1 calc R . .
C65 C 0.9212(13) 0.6806(7) 0.2686(7) 0.057(4) Uani 1 1 d . . .
H65A H 0.9428 0.7242 0.2369 0.068 Uiso 1 1 calc R . .
H65B H 0.9459 0.6402 0.2457 0.068 Uiso 1 1 calc R . .
C66 C 0.7839(12) 0.6784(6) 0.2822(7) 0.048(3) Uani 1 1 d . . .
H66A H 0.7415 0.6763 0.2382 0.057 Uiso 1 1 calc R . .
H66B H 0.7580 0.7226 0.2984 0.057 Uiso 1 1 calc R . .
C67 C 0.5060(11) 0.6894(6) 0.3715(6) 0.035(3) Uani 1 1 d . . .
H67 H 0.5401 0.7302 0.3387 0.042 Uiso 1 1 calc R . .
C68 C 0.5388(12) 0.7020(7) 0.4444(6) 0.043(3) Uani 1 1 d . . .
H68A H 0.5101 0.6615 0.4784 0.052 Uiso 1 1 calc R . .
H68B H 0.6304 0.7056 0.4476 0.052 Uiso 1 1 calc R . .
C69 C 0.4785(12) 0.7689(7) 0.4617(7) 0.050(3) Uani 1 1 d . . .
H69A H 0.4935 0.7725 0.5106 0.060 Uiso 1 1 calc R . .
H69B H 0.5181 0.8099 0.4329 0.060 Uiso 1 1 calc R . .
C70 C 0.3438(12) 0.7708(6) 0.4503(6) 0.041(3) Uani 1 1 d . . .
H70A H 0.3113 0.8175 0.4572 0.049 Uiso 1 1 calc R . .
H70B H 0.3026 0.7351 0.4852 0.049 Uiso 1 1 calc R . .
C71 C 0.3092(13) 0.7572(6) 0.3785(6) 0.042(3) Uani 1 1 d . . .
H71A H 0.2174 0.7536 0.3759 0.050 Uiso 1 1 calc R . .
H71B H 0.3376 0.7970 0.3436 0.050 Uiso 1 1 calc R . .
C72 C 0.3690(11) 0.6895(6) 0.3624(6) 0.039(3) Uani 1 1 d . . .
H72A H 0.3318 0.6490 0.3933 0.047 Uiso 1 1 calc R . .
H72B H 0.3512 0.6839 0.3143 0.047 Uiso 1 1 calc R . .
C73 C 0.4025(15) 0.6426(6) 0.1416(7) 0.053(4) Uani 1 1 d . . .
H73A H 0.4187 0.6489 0.0916 0.080 Uiso 1 1 calc R . .
H73B H 0.4745 0.6592 0.1643 0.080 Uiso 1 1 calc R . .
H73C H 0.3284 0.6696 0.1514 0.080 Uiso 1 1 calc R . .
C74 C 0.2810(12) 0.5431(7) 0.1296(7) 0.051(3) Uani 1 1 d . . .
H74A H 0.2031 0.5661 0.1408 0.077 Uiso 1 1 calc R . .
H74B H 0.2723 0.4921 0.1423 0.077 Uiso 1 1 calc R . .
H74C H 0.2995 0.5546 0.0800 0.077 Uiso 1 1 calc R . .
C75 C 0.2965(13) 0.4382(6) 0.3603(6) 0.049(3) Uani 1 1 d . . .
H75A H 0.2885 0.4598 0.4023 0.073 Uiso 1 1 calc R . .
H75B H 0.3671 0.4055 0.3643 0.073 Uiso 1 1 calc R . .
H75C H 0.2198 0.4126 0.3541 0.073 Uiso 1 1 calc R . .
C76 C 0.2052(11) 0.5373(8) 0.2936(7) 0.051(3) Uani 1 1 d . . .
H76A H 0.1335 0.5086 0.2852 0.076 Uiso 1 1 calc R . .
H76B H 0.2168 0.5755 0.2547 0.076 Uiso 1 1 calc R . .
H76C H 0.1903 0.5572 0.3361 0.076 Uiso 1 1 calc R . .

loop_
_atom_site_aniso_label
_atom_site_aniso_U_11
_atom_site_aniso_U_22
_atom_site_aniso_U_33
_atom_site_aniso_U_23
_atom_site_aniso_U_13
_atom_site_aniso_U_12
Ti1 0.0375(12) 0.0197(10) 0.0292(11) -0.0041(8) 0.0000(9) -0.0020(8)
N1 0.039(6) 0.028(5) 0.028(5) -0.008(4) -0.005(4) -0.001(4)
N2 0.039(6) 0.026(5) 0.027(5) -0.010(4) 0.004(4) 0.002(4)
N3 0.053(6) 0.022(5) 0.037(6) -0.001(4) 0.007(5) -0.005(4)
N4 0.055(7) 0.031(5) 0.042(6) -0.003(4) -0.013(5) 0.003(5)
O1 0.047(5) 0.027(4) 0.022(4) -0.007(3) -0.003(3) -0.005(3)
O2 0.040(5) 0.036(4) 0.033(4) -0.006(3) -0.005(4) 0.008(4)
P1 0.0430(18) 0.0214(14) 0.0223(15) -0.0034(11) -0.0010(13) -0.0011(13)
P2 0.0451(19) 0.0289(16) 0.0327(17) 0.0003(13) -0.0043(14) -0.0045(14)
C1 0.070(9) 0.022(6) 0.029(6) 0.004(5) -0.004(6) 0.008(6)
C2 0.041(7) 0.029(6) 0.035(7) 0.001(5) -0.007(5) 0.004(5)
C3 0.084(10) 0.033(7) 0.021(6) -0.003(5) -0.006(6) -0.014(6)
C4 0.079(10) 0.026(6) 0.032(7) 0.006(5) 0.001(7) -0.013(6)
C5 0.069(9) 0.039(7) 0.025(6) 0.003(5) 0.003(6) -0.015(6)
C6 0.052(8) 0.015(5) 0.026(6) 0.000(4) -0.009(5) 0.000(5)
C7 0.042(7) 0.031(6) 0.045(7) -0.012(5) 0.005(6) -0.006(5)
C8 0.047(8) 0.032(6) 0.047(7) -0.006(5) -0.008(6) 0.000(6)
C9 0.060(9) 0.030(6) 0.030(6) -0.003(5) -0.011(6) -0.006(6)
C10 0.069(10) 0.052(8) 0.052(8) -0.031(7) -0.004(7) -0.012(7)
C11 0.037(7) 0.055(8) 0.046(7) -0.021(6) 0.002(6) -0.009(6)
C12 0.126(13) 0.013(5) 0.020(6) -0.007(4) 0.010(7) -0.021(7)
C13 0.032(7) 0.052(8) 0.048(8) -0.013(6) 0.003(6) -0.004(6)
C14 0.050(8) 0.046(8) 0.050(8) -0.010(6) 0.020(7) -0.005(6)
C15 0.042(8) 0.051(8) 0.070(9) -0.017(7) -0.005(7) 0.004(6)
C16 0.045(8) 0.059(9) 0.053(8) 0.011(7) -0.002(7) 0.004(7)
C17 0.048(8) 0.051(8) 0.049(8) 0.008(6) -0.002(6) 0.010(6)
C18 0.053(8) 0.046(7) 0.022(6) -0.009(5) 0.011(5) -0.021(6)
C19 0.058(8) 0.029(6) 0.022(6) -0.005(5) 0.005(5) -0.001(5)
C20 0.061(9) 0.024(6) 0.039(7) -0.002(5) -0.003(6) 0.003(6)
C21 0.062(9) 0.023(6) 0.052(8) -0.011(6) 0.014(7) -0.010(6)
C22 0.065(9) 0.051(8) 0.042(8) -0.029(6) 0.011(7) -0.012(7)
C23 0.055(8) 0.033(6) 0.029(6) 0.002(5) -0.002(6) -0.003(6)
C24 0.080(10) 0.030(6) 0.044(8) -0.011(5) -0.001(7) -0.011(6)
C25 0.069(10) 0.034(7) 0.048(8) -0.003(6) -0.008(7) -0.013(6)
C26 0.058(9) 0.037(7) 0.084(11) -0.005(7) 0.013(8) -0.015(7)
C27 0.137(16) 0.048(9) 0.050(9) -0.008(7) 0.041(10) -0.036(9)
C28 0.090(12) 0.038(8) 0.067(10) -0.014(7) 0.024(9) -0.022(7)
C29 0.070(10) 0.041(7) 0.047(8) 0.011(6) -0.008(7) -0.008(7)
C30 0.127(17) 0.033(8) 0.120(15) 0.024(9) -0.061(13) 0.001(9)
C31 0.20(3) 0.042(9) 0.102(15) 0.004(9) -0.045(17) -0.007(12)
C32 0.122(16) 0.055(10) 0.067(11) 0.027(8) -0.028(11) -0.013(10)
C33 0.20(3) 0.080(14) 0.21(3) 0.075(17) -0.15(2) -0.045(16)
C34 0.23(3) 0.044(10) 0.14(2) 0.018(11) -0.12(2) -0.018(13)
C35 0.046(8) 0.057(8) 0.065(9) -0.031(7) 0.015(7) -0.010(7)
C36 0.073(10) 0.035(7) 0.050(8) 0.004(6) 0.007(7) -0.002(7)
C37 0.049(8) 0.036(7) 0.046(7) -0.012(6) -0.010(6) 0.010(6)
C38 0.050(8) 0.034(7) 0.071(9) -0.009(6) -0.018(7) -0.002(6)
Ti2 0.0372(12) 0.0192(10) 0.0294(11) -0.0035(8) 0.0002(9) 0.0008(8)
N5 0.042(6) 0.020(5) 0.031(5) -0.004(4) 0.003(4) -0.005(4)
N6 0.048(6) 0.017(5) 0.038(6) -0.001(4) 0.004(5) -0.001(4)
N7 0.047(6) 0.025(5) 0.045(6) -0.012(4) -0.005(5) 0.001(4)
N8 0.048(6) 0.021(5) 0.043(6) -0.008(4) 0.008(5) -0.007(4)
O3 0.044(5) 0.022(4) 0.029(4) -0.003(3) 0.001(3) 0.001(3)
O4 0.042(5) 0.019(4) 0.025(4) -0.002(3) 0.000(3) 0.005(3)
P3 0.0441(19) 0.0294(15) 0.0241(15) -0.0024(12) -0.0006(13) 0.0019(13)
P4 0.0461(18) 0.0186(14) 0.0233(15) -0.0013(11) 0.0012(13) -0.0001(13)
C39 0.046(7) 0.041(7) 0.023(6) -0.010(5) -0.008(5) 0.000(6)
C40 0.041(7) 0.034(6) 0.030(6) -0.009(5) -0.010(5) 0.004(5)
C41 0.051(8) 0.035(7) 0.032(7) -0.006(5) -0.004(6) -0.003(6)
C42 0.046(8) 0.018(6) 0.069(9) -0.015(6) -0.014(7) -0.001(5)
C43 0.058(9) 0.027(6) 0.045(7) -0.012(5) -0.013(7) 0.003(6)
C44 0.053(8) 0.033(6) 0.031(6) 0.001(5) 0.007(6) 0.001(6)
C45 0.062(9) 0.051(8) 0.053(8) 0.018(7) -0.017(7) 0.003(7)
C46 0.092(12) 0.037(7) 0.061(9) 0.012(6) -0.021(8) -0.010(7)
C47 0.080(11) 0.038(7) 0.043(8) 0.005(6) 0.000(7) -0.013(7)
C48 0.058(9) 0.038(7) 0.055(8) 0.015(6) -0.005(7) -0.013(6)
C49 0.075(10) 0.039(7) 0.048(8) 0.011(6) -0.012(7) -0.006(7)
C50 0.040(7) 0.021(5) 0.029(6) 0.001(4) 0.000(5) 0.004(5)
C51 0.065(9) 0.022(6) 0.033(7) -0.002(5) -0.019(6) 0.001(5)
C52 0.048(8) 0.039(7) 0.051(8) -0.003(6) -0.006(6) 0.012(6)
C53 0.042(8) 0.043(7) 0.057(8) 0.018(6) 0.005(7) 0.010(6)
C54 0.042(8) 0.039(7) 0.050(8) -0.007(6) 0.015(6) 0.010(6)
C55 0.060(9) 0.032(6) 0.038(7) -0.010(5) 0.003(6) 0.011(6)
C56 0.056(8) 0.020(6) 0.029(6) -0.004(5) 0.007(5) -0.014(5)
C57 0.044(7) 0.023(6) 0.023(6) 0.006(5) 0.000(5) -0.001(5)
C58 0.071(9) 0.015(6) 0.025(6) 0.006(5) 0.016(6) 0.000(5)
C59 0.066(9) 0.035(7) 0.031(7) 0.009(5) 0.013(6) 0.017(6)
C60 0.084(10) 0.025(6) 0.021(6) 0.007(5) -0.008(6) -0.001(6)
C61 0.109(12) 0.022(6) 0.025(6) -0.014(5) -0.018(7) -0.004(7)
C62 0.070(10) 0.082(11) 0.036(8) -0.011(7) 0.000(7) 0.013(8)
C63 0.049(9) 0.077(10) 0.050(8) -0.031(7) -0.010(7) 0.007(7)
C64 0.048(8) 0.057(9) 0.080(11) -0.038(8) 0.001(8) -0.009(7)
C65 0.063(10) 0.051(8) 0.055(9) 0.001(7) 0.001(7) -0.029(7)
C66 0.053(9) 0.037(7) 0.051(8) 0.003(6) -0.009(6) -0.005(6)
C67 0.046(8) 0.033(6) 0.028(6) -0.011(5) 0.003(5) -0.006(5)
C68 0.033(7) 0.055(8) 0.045(7) -0.022(6) 0.000(6) 0.005(6)
C69 0.049(8) 0.063(9) 0.046(8) -0.036(7) 0.008(6) 0.003(7)
C70 0.064(9) 0.026(6) 0.032(7) -0.007(5) 0.008(6) 0.006(6)
C71 0.057(8) 0.027(6) 0.042(7) -0.011(5) 0.003(6) 0.002(6)
C72 0.048(8) 0.033(6) 0.037(7) -0.008(5) 0.002(6) -0.008(5)
C73 0.082(10) 0.034(7) 0.041(7) 0.006(6) -0.001(7) 0.009(7)
C74 0.049(8) 0.044(7) 0.054(8) 0.015(6) -0.007(7) 0.006(6)
C75 0.063(9) 0.035(7) 0.047(8) -0.010(6) 0.020(7) -0.003(6)
C76 0.024(7) 0.072(9) 0.058(9) -0.021(7) 0.010(6) -0.001(6)

loop_
_atom_type_symbol
_atom_type_description
_atom_type_scat_dispersion_real
_atom_type_scat_dispersion_imag
_atom_type_scat_source
C C 0.0033 0.0016 'International Tables Vol C Tables 4.2.6.8 and 6.1.1.4'
H H 0.0000 0.0000 'International Tables Vol C Tables 4.2.6.8 and 6.1.1.4'
N N 0.0061 0.0033 'International Tables Vol C Tables 4.2.6.8 and 6.1.1.4'
O O 0.0106 0.0060 'International Tables Vol C Tables 4.2.6.8 and 6.1.1.4'
P P 0.1023 0.0942 'International Tables Vol C Tables 4.2.6.8 and 6.1.1.4'
Ti Ti 0.2776 0.4457 'International Tables Vol C Tables 4.2.6.8 and 6.1.1.4'

loop_
_geom_angle_atom_site_label_1
_geom_angle_atom_site_label_2
_geom_angle_atom_site_label_3
_geom_angle
_geom_angle_site_symmetry_1
_geom_angle_site_symmetry_3
_geom_angle_publ_flag
N4 Ti1 N3 94.9(4) . . ?
N4 Ti1 O1 95.9(4) . . ?
N3 Ti1 O1 88.8(3) . . ?
N4 Ti1 N2 99.7(4) . . ?
N3 Ti1 N2 90.8(4) . . ?
O1 Ti1 N2 164.4(3) . . ?
N4 Ti1 O2 168.7(4) . . ?
N3 Ti1 O2 95.3(4) . . ?
O1 Ti1 O2 79.4(3) . . ?
N2 Ti1 O2 85.0(3) . . ?
N4 Ti1 N1 87.5(4) . . ?
N3 Ti1 N1 176.0(4) . . ?
O1 Ti1 N1 87.7(3) . . ?
N2 Ti1 N1 92.0(3) . . ?
O2 Ti1 N1 82.1(3) . . ?
C2 N1 C3 105.3(9) . . ?
C2 N1 Ti1 128.5(7) . . ?
C3 N1 Ti1 125.7(7) . . ?
C19 N2 C20 104.8(9) . . ?
C19 N2 Ti1 130.8(7) . . ?
C20 N2 Ti1 124.4(7) . . ?
C36 N3 C35 109.4(10) . . ?
C36 N3 Ti1 127.2(8) . . ?
C35 N3 Ti1 123.3(8) . . ?
C38 N4 C37 108.1(10) . . ?
C38 N4 Ti1 124.0(8) . . ?
C37 N4 Ti1 127.3(8) . . ?
P1 O1 Ti1 132.1(4) . . ?
P2 O2 Ti1 130.2(5) . . ?
O1 P1 C12 109.5(5) . . ?
O1 P1 C6 107.7(5) . . ?
C12 P1 C6 112.4(5) . . ?
O1 P1 C1 109.6(5) . . ?
C12 P1 C1 107.9(6) . . ?
C6 P1 C1 109.6(5) . . ?
O2 P2 C18 108.8(5) . . ?
O2 P2 C23 111.1(5) . . ?
C18 P2 C23 107.4(5) . . ?
O2 P2 C29 107.1(5) . . ?
C18 P2 C29 113.0(6) . . ?
C23 P2 C29 109.5(6) . . ?
C2 C1 P1 110.6(8) . . ?
C2 C1 H1A 109.5 . . ?
P1 C1 H1A 109.5 . . ?
C2 C1 H1B 109.5 . . ?
P1 C1 H1B 109.5 . . ?
H1A C1 H1B 108.1 . . ?
N1 C2 C5 109.3(10) . . ?
N1 C2 C1 122.7(10) . . ?
C5 C2 C1 127.9(11) . . ?
C4 C3 N1 111.0(10) . . ?
C4 C3 H3 124.5 . . ?
N1 C3 H3 124.5 . . ?
C3 C4 C5 106.8(11) . . ?
C3 C4 H4 126.6 . . ?
C5 C4 H4 126.6 . . ?
C4 C5 C2 107.4(11) . . ?
C4 C5 H5 126.3 . . ?
C2 C5 H5 126.3 . . ?
C7 C6 C11 110.4(10) . . ?
C7 C6 P1 110.0(8) . . ?
C11 C6 P1 115.4(8) . . ?
C7 C6 H6 106.8 . . ?
C11 C6 H6 106.8 . . ?
P1 C6 H6 106.8 . . ?
C6 C7 C8 110.9(9) . . ?
C6 C7 H7A 109.5 . . ?
C8 C7 H7A 109.5 . . ?
C6 C7 H7B 109.5 . . ?
C8 C7 H7B 109.5 . . ?
H7A C7 H7B 108.0 . . ?
C9 C8 C7 110.3(10) . . ?
C9 C8 H8A 109.6 . . ?
C7 C8 H8A 109.6 . . ?
C9 C8 H8B 109.6 . . ?
C7 C8 H8B 109.6 . . ?
H8A C8 H8B 108.1 . . ?
C10 C9 C8 111.9(10) . . ?
C10 C9 H9A 109.2 . . ?
C8 C9 H9A 109.2 . . ?
C10 C9 H9B 109.2 . . ?
C8 C9 H9B 109.2 . . ?
H9A C9 H9B 107.9 . . ?
C9 C10 C11 111.0(11) . . ?
C9 C10 H10A 109.4 . . ?
C11 C10 H10A 109.4 . . ?
C9 C10 H10B 109.4 . . ?
C11 C10 H10B 109.4 . . ?
H10A C10 H10B 108.0 . . ?
C6 C11 C10 109.9(10) . . ?
C6 C11 H11A 109.7 . . ?
C10 C11 H11A 109.7 . . ?
C6 C11 H11B 109.7 . . ?
C10 C11 H11B 109.7 . . ?
H11A C11 H11B 108.2 . . ?
C13 C12 C17 108.0(11) . . ?
C13 C12 P1 119.0(9) . . ?
C17 C12 P1 114.2(9) . . ?
C13 C12 H12 104.7 . . ?
C17 C12 H12 104.7 . . ?
P1 C12 H12 104.7 . . ?
C14 C13 C12 113.5(11) . . ?
C14 C13 H13A 108.9 . . ?
C12 C13 H13A 108.9 . . ?
C14 C13 H13B 108.9 . . ?
C12 C13 H13B 108.9 . . ?
H13A C13 H13B 107.7 . . ?
C13 C14 C15 111.0(11) . . ?
C13 C14 H14A 109.4 . . ?
C15 C14 H14A 109.4 . . ?
C13 C14 H14B 109.4 . . ?
C15 C14 H14B 109.4 . . ?
H14A C14 H14B 108.0 . . ?
C14 C15 C16 110.6(11) . . ?
C14 C15 H15A 109.5 . . ?
C16 C15 H15A 109.5 . . ?
C14 C15 H15B 109.5 . . ?
C16 C15 H15B 109.5 . . ?
H15A C15 H15B 108.1 . . ?
C17 C16 C15 112.7(12) . . ?
C17 C16 H16A 109.1 . . ?
C15 C16 H16A 109.1 . . ?
C17 C16 H16B 109.1 . . ?
C15 C16 H16B 109.1 . . ?
H16A C16 H16B 107.8 . . ?
C16 C17 C12 112.2(12) . . ?
C16 C17 H17A 109.2 . . ?
C12 C17 H17A 109.2 . . ?
C16 C17 H17B 109.2 . . ?
C12 C17 H17B 109.2 . . ?
H17A C17 H17B 107.9 . . ?
C19 C18 P2 110.2(7) . . ?
C19 C18 H18A 109.6 . . ?
P2 C18 H18A 109.6 . . ?
C19 C18 H18B 109.6 . . ?
P2 C18 H18B 109.6 . . ?
H18A C18 H18B 108.1 . . ?
C22 C19 N2 111.5(11) . . ?
C22 C19 C18 128.6(11) . . ?
N2 C19 C18 119.9(9) . . ?
C21 C20 N2 110.4(11) . . ?
C21 C20 H20 124.8 . . ?
N2 C20 H20 124.8 . . ?
C20 C21 C22 105.1(11) . . ?
C20 C21 H21 127.5 . . ?
C22 C21 H21 127.5 . . ?
C19 C22 C21 108.2(11) . . ?
C19 C22 H22 125.9 . . ?
C21 C22 H22 125.9 . . ?
C28 C23 C24 111.9(11) . . ?
C28 C23 P2 113.2(8) . . ?
C24 C23 P2 117.1(8) . . ?
C28 C23 H23 104.4 . . ?
C24 C23 H23 104.4 . . ?
P2 C23 H23 104.4 . . ?
C25 C24 C23 111.5(10) . . ?
C25 C24 H24A 109.3 . . ?
C23 C24 H24A 109.3 . . ?
C25 C24 H24B 109.3 . . ?
C23 C24 H24B 109.3 . . ?
H24A C24 H24B 108.0 . . ?
C26 C25 C24 113.5(11) . . ?
C26 C25 H25A 108.9 . . ?
C24 C25 H25A 108.9 . . ?
C26 C25 H25B 108.9 . . ?
C24 C25 H25B 108.9 . . ?
H25A C25 H25B 107.7 . . ?
C25 C26 C27 110.3(12) . . ?
C25 C26 H26A 109.6 . . ?
C27 C26 H26A 109.6 . . ?
C25 C26 H26B 109.6 . . ?
C27 C26 H26B 109.6 . . ?
H26A C26 H26B 108.1 . . ?
C28 C27 C26 110.9(12) . . ?
C28 C27 H27A 109.5 . . ?
C26 C27 H27A 109.5 . . ?
C28 C27 H27B 109.5 . . ?
C26 C27 H27B 109.5 . . ?
H27A C27 H27B 108.1 . . ?
C23 C28 C27 111.3(11) . . ?
C23 C28 H28A 109.4 . . ?
C27 C28 H28A 109.4 . . ?
C23 C28 H28B 109.4 . . ?
C27 C28 H28B 109.4 . . ?
H28A C28 H28B 108.0 . . ?
C34 C29 C30 110.4(14) . . ?
C34 C29 P2 118.8(12) . . ?
C30 C29 P2 109.5(10) . . ?
C34 C29 H29 105.7 . . ?
C30 C29 H29 105.7 . . ?
P2 C29 H29 105.7 . . ?
C29 C30 C31 108.9(16) . . ?
C29 C30 H30A 109.9 . . ?
C31 C30 H30A 109.9 . . ?
C29 C30 H30B 109.9 . . ?
C31 C30 H30B 109.9 . . ?
H30A C30 H30B 108.3 . . ?
C32 C31 C30 110.7(16) . . ?
C32 C31 H31A 109.5 . . ?
C30 C31 H31A 109.5 . . ?
C32 C31 H31B 109.5 . . ?
C30 C31 H31B 109.5 . . ?
H31A C31 H31B 108.1 . . ?
C31 C32 C33 109.0(17) . . ?
C31 C32 H32A 109.9 . . ?
C33 C32 H32A 109.9 . . ?
C31 C32 H32B 109.9 . . ?
C33 C32 H32B 109.9 . . ?
H32A C32 H32B 108.3 . . ?
C32 C33 C34 106(2) . . ?
C32 C33 H33A 110.4 . . ?
C34 C33 H33A 110.4 . . ?
C32 C33 H33B 110.4 . . ?
C34 C33 H33B 110.4 . . ?
H33A C33 H33B 108.6 . . ?
C29 C34 C33 107.9(18) . . ?
C29 C34 H34A 110.1 . . ?
C33 C34 H34A 110.1 . . ?
C29 C34 H34B 110.1 . . ?
C33 C34 H34B 110.1 . . ?
H34A C34 H34B 108.4 . . ?
N3 C35 H35A 109.5 . . ?
N3 C35 H35B 109.5 . . ?
H35A C35 H35B 109.5 . . ?
N3 C35 H35C 109.5 . . ?
H35A C35 H35C 109.5 . . ?
H35B C35 H35C 109.5 . . ?
N3 C36 H36A 109.5 . . ?
N3 C36 H36B 109.5 . . ?
H36A C36 H36B 109.5 . . ?
N3 C36 H36C 109.5 . . ?
H36A C36 H36C 109.5 . . ?
H36B C36 H36C 109.5 . . ?
N4 C37 H37A 109.5 . . ?
N4 C37 H37B 109.5 . . ?
H37A C37 H37B 109.5 . . ?
N4 C37 H37C 109.5 . . ?
H37A C37 H37C 109.5 . . ?
H37B C37 H37C 109.5 . . ?
N4 C38 H38A 109.5 . . ?
N4 C38 H38B 109.5 . . ?
H38A C38 H38B 109.5 . . ?
N4 C38 H38C 109.5 . . ?
H38A C38 H38C 109.5 . . ?
H38B C38 H38C 109.5 . . ?
N7 Ti2 N8 95.0(4) . . ?
N7 Ti2 O4 89.3(3) . . ?
N8 Ti2 O4 95.8(3) . . ?
N7 Ti2 N5 91.7(4) . . ?
N8 Ti2 N5 98.6(4) . . ?
O4 Ti2 N5 165.4(3) . . ?
N7 Ti2 O3 93.6(4) . . ?
N8 Ti2 O3 169.9(4) . . ?
O4 Ti2 O3 79.1(3) . . ?
N5 Ti2 O3 86.4(3) . . ?
N7 Ti2 N6 176.8(4) . . ?
N8 Ti2 N6 86.7(4) . . ?
O4 Ti2 N6 87.8(3) . . ?
N5 Ti2 N6 90.7(3) . . ?
O3 Ti2 N6 84.4(3) . . ?
C40 N5 C41 103.8(8) . . ?
C40 N5 Ti2 130.4(7) . . ?
C41 N5 Ti2 125.8(7) . . ?
C58 N6 C57 105.7(9) . . ?
C58 N6 Ti2 125.8(8) . . ?
C57 N6 Ti2 128.3(7) . . ?
C74 N7 C73 108.3(10) . . ?
C74 N7 Ti2 124.3(7) . . ?
C73 N7 Ti2 127.3(8) . . ?
C76 N8 C75 107.2(10) . . ?
C76 N8 Ti2 124.3(8) . . ?
C75 N8 Ti2 128.5(8) . . ?
P3 O3 Ti2 130.7(4) . . ?
P4 O4 Ti2 131.2(4) . . ?
O3 P3 C50 110.6(5) . . ?
O3 P3 C39 108.3(5) . . ?
C50 P3 C39 106.4(5) . . ?
O3 P3 C44 111.7(5) . . ?
C50 P3 C44 112.8(6) . . ?
C39 P3 C44 106.7(5) . . ?
O4 P4 C61 109.9(5) . . ?
O4 P4 C56 109.7(5) . . ?
C61 P4 C56 107.2(6) . . ?
O4 P4 C67 107.0(5) . . ?
C61 P4 C67 112.9(5) . . ?
C56 P4 C67 110.2(5) . . ?
C40 C39 P3 110.4(8) . . ?
C40 C39 H39A 109.6 . . ?
P3 C39 H39A 109.6 . . ?
C40 C39 H39B 109.6 . . ?
P3 C39 H39B 109.6 . . ?
H39A C39 H39B 108.1 . . ?
C43 C40 N5 110.3(10) . . ?
C43 C40 C39 128.0(11) . . ?
N5 C40 C39 121.5(9) . . ?
C42 C41 N5 111.6(11) . . ?
C42 C41 H41 124.2 . . ?
N5 C41 H41 124.2 . . ?
C41 C42 C43 107.2(10) . . ?
C41 C42 H42 126.4 . . ?
C43 C42 H42 126.4 . . ?
C40 C43 C42 107.0(11) . . ?
C40 C43 H43 126.5 . . ?
C42 C43 H43 126.5 . . ?
C49 C44 C45 109.6(11) . . ?
C49 C44 P3 111.5(8) . . ?
C45 C44 P3 111.1(9) . . ?
C49 C44 H44 108.2 . . ?
C45 C44 H44 108.2 . . ?
P3 C44 H44 108.2 . . ?
C44 C45 C46 113.1(12) . . ?
C44 C45 H45A 109.0 . . ?
C46 C45 H45A 109.0 . . ?
C44 C45 H45B 109.0 . . ?
C46 C45 H45B 109.0 . . ?
H45A C45 H45B 107.8 . . ?
C47 C46 C45 111.0(11) . . ?
C47 C46 H46A 109.4 . . ?
C45 C46 H46A 109.4 . . ?
C47 C46 H46B 109.4 . . ?
C45 C46 H46B 109.4 . . ?
H46A C46 H46B 108.0 . . ?
C46 C47 C48 110.4(11) . . ?
C46 C47 H47A 109.6 . . ?
C48 C47 H47A 109.6 . . ?
C46 C47 H47B 109.6 . . ?
C48 C47 H47B 109.6 . . ?
H47A C47 H47B 108.1 . . ?
C49 C48 C47 111.3(12) . . ?
C49 C48 H48A 109.4 . . ?
C47 C48 H48A 109.4 . . ?
C49 C48 H48B 109.4 . . ?
C47 C48 H48B 109.4 . . ?
H48A C48 H48B 108.0 . . ?
C44 C49 C48 114.1(11) . . ?
C44 C49 H49A 108.7 . . ?
C48 C49 H49A 108.7 . . ?
C44 C49 H49B 108.7 . . ?
C48 C49 H49B 108.7 . . ?
H49A C49 H49B 107.6 . . ?
C51 C50 C55 109.5(10) . . ?
C51 C50 P3 113.6(7) . . ?
C55 C50 P3 115.7(7) . . ?
C51 C50 H50 105.8 . . ?
C55 C50 H50 105.8 . . ?
P3 C50 H50 105.8 . . ?
C50 C51 C52 110.4(9) . . ?
C50 C51 H51A 109.6 . . ?
C52 C51 H51A 109.6 . . ?
C50 C51 H51B 109.6 . . ?
C52 C51 H51B 109.6 . . ?
H51A C51 H51B 108.1 . . ?
C53 C52 C51 111.9(10) . . ?
C53 C52 H52A 109.2 . . ?
C51 C52 H52A 109.2 . . ?
C53 C52 H52B 109.2 . . ?
C51 C52 H52B 109.2 . . ?
H52A C52 H52B 107.9 . . ?
C52 C53 C54 113.0(11) . . ?
C52 C53 H53A 109.0 . . ?
C54 C53 H53A 109.0 . . ?
C52 C53 H53B 109.0 . . ?
C54 C53 H53B 109.0 . . ?
H53A C53 H53B 107.8 . . ?
C53 C54 C55 110.4(10) . . ?
C53 C54 H54A 109.6 . . ?
C55 C54 H54A 109.6 . . ?
C53 C54 H54B 109.6 . . ?
C55 C54 H54B 109.6 . . ?
H54A C54 H54B 108.1 . . ?
C54 C55 C50 109.6(9) . . ?
C54 C55 H55A 109.7 . . ?
C50 C55 H55A 109.7 . . ?
C54 C55 H55B 109.7 . . ?
C50 C55 H55B 109.7 . . ?
H55A C55 H55B 108.2 . . ?
C57 C56 P4 110.2(7) . . ?
C57 C56 H56A 109.6 . . ?
P4 C56 H56A 109.6 . . ?
C57 C56 H56B 109.6 . . ?
P4 C56 H56B 109.6 . . ?
H56A C56 H56B 108.1 . . ?
N6 C57 C60 110.3(9) . . ?
N6 C57 C56 122.1(10) . . ?
C60 C57 C56 127.6(10) . . ?
N6 C58 C59 111.2(10) . . ?
N6 C58 H58 124.4 . . ?
C59 C58 H58 124.4 . . ?
C58 C59 C60 106.9(10) . . ?
C58 C59 H59 126.5 . . ?
C60 C59 H59 126.5 . . ?
C57 C60 C59 105.8(10) . . ?
C57 C60 H60 127.1 . . ?
C59 C60 H60 127.1 . . ?
C62 C61 C66 108.8(11) . . ?
C62 C61 P4 117.3(10) . . ?
C66 C61 P4 113.7(9) . . ?
C62 C61 H61 105.3 . . ?
C66 C61 H61 105.3 . . ?
P4 C61 H61 105.3 . . ?
C63 C62 C61 113.0(12) . . ?
C63 C62 H62A 109.0 . . ?
C61 C62 H62A 109.0 . . ?
C63 C62 H62B 109.0 . . ?
C61 C62 H62B 109.0 . . ?
H62A C62 H62B 107.8 . . ?
C64 C63 C62 111.9(13) . . ?
C64 C63 H63A 109.2 . . ?
C62 C63 H63A 109.2 . . ?
C64 C63 H63B 109.2 . . ?
C62 C63 H63B 109.2 . . ?
H63A C63 H63B 107.9 . . ?
C65 C64 C63 111.1(11) . . ?
C65 C64 H64A 109.4 . . ?
C63 C64 H64A 109.4 . . ?
C65 C64 H64B 109.4 . . ?
C63 C64 H64B 109.4 . . ?
H64A C64 H64B 108.0 . . ?
C66 C65 C64 112.1(12) . . ?
C66 C65 H65A 109.2 . . ?
C64 C65 H65A 109.2 . . ?
C66 C65 H65B 109.2 . . ?
C64 C65 H65B 109.2 . . ?
H65A C65 H65B 107.9 . . ?
C65 C66 C61 114.1(11) . . ?
C65 C66 H66A 108.7 . . ?
C61 C66 H66A 108.7 . . ?
C65 C66 H66B 108.7 . . ?
C61 C66 H66B 108.7 . . ?
H66A C66 H66B 107.6 . . ?
C72 C67 C68 111.3(10) . . ?
C72 C67 P4 110.7(8) . . ?
C68 C67 P4 114.2(8) . . ?
C72 C67 H67 106.7 . . ?
C68 C67 H67 106.7 . . ?
P4 C67 H67 106.7 . . ?
C69 C68 C67 111.3(11) . . ?
C69 C68 H68A 109.4 . . ?
C67 C68 H68A 109.4 . . ?
C69 C68 H68B 109.4 . . ?
C67 C68 H68B 109.4 . . ?
H68A C68 H68B 108.0 . . ?
C70 C69 C68 112.4(10) . . ?
C70 C69 H69A 109.1 . . ?
C68 C69 H69A 109.1 . . ?
C70 C69 H69B 109.1 . . ?
C68 C69 H69B 109.1 . . ?
H69A C69 H69B 107.8 . . ?
C69 C70 C71 113.5(10) . . ?
C69 C70 H70A 108.9 . . ?
C71 C70 H70A 108.9 . . ?
C69 C70 H70B 108.9 . . ?
C71 C70 H70B 108.9 . . ?
H70A C70 H70B 107.7 . . ?
C72 C71 C70 110.8(10) . . ?
C72 C71 H71A 109.5 . . ?
C70 C71 H71A 109.5 . . ?
C72 C71 H71B 109.5 . . ?
C70 C71 H71B 109.5 . . ?
H71A C71 H71B 108.1 . . ?
C67 C72 C71 111.8(10) . . ?
C67 C72 H72A 109.3 . . ?
C71 C72 H72A 109.3 . . ?
C67 C72 H72B 109.3 . . ?
C71 C72 H72B 109.3 . . ?
H72A C72 H72B 107.9 . . ?
N7 C73 H73A 109.5 . . ?
N7 C73 H73B 109.5 . . ?
H73A C73 H73B 109.5 . . ?
N7 C73 H73C 109.5 . . ?
H73A C73 H73C 109.5 . . ?
H73B C73 H73C 109.5 . . ?
N7 C74 H74A 109.5 . . ?
N7 C74 H74B 109.5 . . ?
H74A C74 H74B 109.5 . . ?
N7 C74 H74C 109.5 . . ?
H74A C74 H74C 109.5 . . ?
H74B C74 H74C 109.5 . . ?
N8 C75 H75A 109.5 . . ?
N8 C75 H75B 109.5 . . ?
H75A C75 H75B 109.5 . . ?
N8 C75 H75C 109.5 . . ?
H75A C75 H75C 109.5 . . ?
H75B C75 H75C 109.5 . . ?
N8 C76 H76A 109.5 . . ?
N8 C76 H76B 109.5 . . ?
H76A C76 H76B 109.5 . . ?
N8 C76 H76C 109.5 . . ?
H76A C76 H76C 109.5 . . ?
H76B C76 H76C 109.5 . . ?

loop_
_geom_bond_atom_site_label_1
_geom_bond_atom_site_label_2
_geom_bond_distance
_geom_bond_site_symmetry_2
_geom_bond_publ_flag
Ti1 N4 1.939(10) . ?
Ti1 N3 1.940(9) . ?
Ti1 O1 2.039(7) . ?
Ti1 N2 2.088(8) . ?
Ti1 O2 2.157(8) . ?
Ti1 N1 2.183(9) . ?
N1 C2 1.378(14) . ?
N1 C3 1.388(15) . ?
N2 C19 1.363(14) . ?
N2 C20 1.412(15) . ?
N3 C36 1.450(15) . ?
N3 C35 1.464(15) . ?
N4 C38 1.442(16) . ?
N4 C37 1.472(15) . ?
O1 P1 1.528(8) . ?
O2 P2 1.477(8) . ?
P1 C12 1.742(17) . ?
P1 C6 1.805(10) . ?
P1 C1 1.806(10) . ?
P2 C18 1.791(12) . ?
P2 C23 1.799(12) . ?
P2 C29 1.821(13) . ?
C1 C2 1.483(16) . ?
C1 H1A 0.9900 . ?
C1 H1B 0.9900 . ?
C2 C5 1.393(17) . ?
C3 C4 1.360(18) . ?
C3 H3 0.9500 . ?
C4 C5 1.388(17) . ?
C4 H4 0.9500 . ?
C5 H5 0.9500 . ?
C6 C7 1.517(17) . ?
C6 C11 1.518(16) . ?
C6 H6 1.0000 . ?
C7 C8 1.531(16) . ?
C7 H7A 0.9900 . ?
C7 H7B 0.9900 . ?
C8 C9 1.518(17) . ?
C8 H8A 0.9900 . ?
C8 H8B 0.9900 . ?
C9 C10 1.500(19) . ?
C9 H9A 0.9900 . ?
C9 H9B 0.9900 . ?
C10 C11 1.547(16) . ?
C10 H10A 0.9900 . ?
C10 H10B 0.9900 . ?
C11 H11A 0.9900 . ?
C11 H11B 0.9900 . ?
C12 C13 1.557(17) . ?
C12 C17 1.560(17) . ?
C12 H12 1.0000 . ?
C13 C14 1.500(18) . ?
C13 H13A 0.9900 . ?
C13 H13B 0.9900 . ?
C14 C15 1.528(19) . ?
C14 H14A 0.9900 . ?
C14 H14B 0.9900 . ?
C15 C16 1.530(19) . ?
C15 H15A 0.9900 . ?
C15 H15B 0.9900 . ?
C16 C17 1.496(19) . ?
C16 H16A 0.9900 . ?
C16 H16B 0.9900 . ?
C17 H17A 0.9900 . ?
C17 H17B 0.9900 . ?
C18 C19 1.503(17) . ?
C18 H18A 0.9900 . ?
C18 H18B 0.9900 . ?
C19 C22 1.335(16) . ?
C20 C21 1.366(17) . ?
C20 H20 0.9500 . ?
C21 C22 1.424(19) . ?
C21 H21 0.9500 . ?
C22 H22 0.9500 . ?
C23 C28 1.523(19) . ?
C23 C24 1.527(16) . ?
C23 H23 1.0000 . ?
C24 C25 1.523(17) . ?
C24 H24A 0.9900 . ?
C24 H24B 0.9900 . ?
C25 C26 1.479(19) . ?
C25 H25A 0.9900 . ?
C25 H25B 0.9900 . ?
C26 C27 1.55(2) . ?
C26 H26A 0.9900 . ?
C26 H26B 0.9900 . ?
C27 C28 1.526(18) . ?
C27 H27A 0.9900 . ?
C27 H27B 0.9900 . ?
C28 H28A 0.9900 . ?
C28 H28B 0.9900 . ?
C29 C34 1.41(2) . ?
C29 C30 1.52(2) . ?
C29 H29 1.0000 . ?
C30 C31 1.62(2) . ?
C30 H30A 0.9900 . ?
C30 H30B 0.9900 . ?
C31 C32 1.38(2) . ?
C31 H31A 0.9900 . ?
C31 H31B 0.9900 . ?
C32 C33 1.50(3) . ?
C32 H32A 0.9900 . ?
C32 H32B 0.9900 . ?
C33 C34 1.64(3) . ?
C33 H33A 0.9900 . ?
C33 H33B 0.9900 . ?
C34 H34A 0.9900 . ?
C34 H34B 0.9900 . ?
C35 H35A 0.9800 . ?
C35 H35B 0.9800 . ?
C35 H35C 0.9800 . ?
C36 H36A 0.9800 . ?
C36 H36B 0.9800 . ?
C36 H36C 0.9800 . ?
C37 H37A 0.9800 . ?
C37 H37B 0.9800 . ?
C37 H37C 0.9800 . ?
C38 H38A 0.9800 . ?
C38 H38B 0.9800 . ?
C38 H38C 0.9800 . ?
Ti2 N7 1.925(10) . ?
Ti2 N8 1.931(10) . ?
Ti2 O4 2.040(7) . ?
Ti2 N5 2.075(8) . ?
Ti2 O3 2.151(8) . ?
Ti2 N6 2.166(10) . ?
N5 C40 1.391(14) . ?
N5 C41 1.402(15) . ?
N6 C58 1.366(14) . ?
N6 C57 1.376(14) . ?
N7 C74 1.444(16) . ?
N7 C73 1.473(15) . ?
N8 C76 1.469(16) . ?
N8 C75 1.470(15) . ?
O3 P3 1.520(8) . ?
O4 P4 1.529(8) . ?
P3 C50 1.787(11) . ?
P3 C39 1.805(11) . ?
P3 C44 1.821(11) . ?
P4 C61 1.770(16) . ?
P4 C56 1.801(10) . ?
P4 C67 1.829(11) . ?
C39 C40 1.503(16) . ?
C39 H39A 0.9900 . ?
C39 H39B 0.9900 . ?
C40 C43 1.379(16) . ?
C41 C42 1.343(16) . ?
C41 H41 0.9500 . ?
C42 C43 1.397(18) . ?
C42 H42 0.9500 . ?
C43 H43 0.9500 . ?
C44 C49 1.494(18) . ?
C44 C45 1.513(17) . ?
C44 H44 1.0000 . ?
C45 C46 1.516(19) . ?
C45 H45A 0.9900 . ?
C45 H45B 0.9900 . ?
C46 C47 1.51(2) . ?
C46 H46A 0.9900 . ?
C46 H46B 0.9900 . ?
C47 C48 1.518(19) . ?
C47 H47A 0.9900 . ?
C47 H47B 0.9900 . ?
C48 C49 1.512(17) . ?
C48 H48A 0.9900 . ?
C48 H48B 0.9900 . ?
C49 H49A 0.9900 . ?
C49 H49B 0.9900 . ?
C50 C51 1.541(16) . ?
C50 C55 1.551(15) . ?
C50 H50 1.0000 . ?
C51 C52 1.546(16) . ?
C51 H51A 0.9900 . ?
C51 H51B 0.9900 . ?
C52 C53 1.478(17) . ?
C52 H52A 0.9900 . ?
C52 H52B 0.9900 . ?
C53 C54 1.505(19) . ?
C53 H53A 0.9900 . ?
C53 H53B 0.9900 . ?
C54 C55 1.544(16) . ?
C54 H54A 0.9900 . ?
C54 H54B 0.9900 . ?
C55 H55A 0.9900 . ?
C55 H55B 0.9900 . ?
C56 C57 1.485(15) . ?
C56 H56A 0.9900 . ?
C56 H56B 0.9900 . ?
C57 C60 1.398(16) . ?
C58 C59 1.373(18) . ?
C58 H58 0.9500 . ?
C59 C60 1.407(17) . ?
C59 H59 0.9500 . ?
C60 H60 0.9500 . ?
C61 C62 1.519(18) . ?
C61 C66 1.530(17) . ?
C61 H61 1.0000 . ?
C62 C63 1.51(2) . ?
C62 H62A 0.9900 . ?
C62 H62B 0.9900 . ?
C63 C64 1.50(2) . ?
C63 H63A 0.9900 . ?
C63 H63B 0.9900 . ?
C64 C65 1.50(2) . ?
C64 H64A 0.9900 . ?
C64 H64B 0.9900 . ?
C65 C66 1.490(19) . ?
C65 H65A 0.9900 . ?
C65 H65B 0.9900 . ?
C66 H66A 0.9900 . ?
C66 H66B 0.9900 . ?
C67 C72 1.483(17) . ?
C67 C68 1.536(16) . ?
C67 H67 1.0000 . ?
C68 C69 1.519(16) . ?
C68 H68A 0.9900 . ?
C68 H68B 0.9900 . ?
C69 C70 1.466(18) . ?
C69 H69A 0.9900 . ?
C69 H69B 0.9900 . ?
C70 C71 1.527(16) . ?
C70 H70A 0.9900 . ?
C70 H70B 0.9900 . ?
C71 C72 1.522(16) . ?
C71 H71A 0.9900 . ?
C71 H71B 0.9900 . ?
C72 H72A 0.9900 . ?
C72 H72B 0.9900 . ?
C73 H73A 0.9800 . ?
C73 H73B 0.9800 . ?
C73 H73C 0.9800 . ?
C74 H74A 0.9800 . ?
C74 H74B 0.9800 . ?
C74 H74C 0.9800 . ?
C75 H75A 0.9800 . ?
C75 H75B 0.9800 . ?
C75 H75C 0.9800 . ?
C76 H76A 0.9800 . ?
C76 H76B 0.9800 . ?
C76 H76C 0.9800 . ?
